data_1563167
loop_
_publ_author_name
'Gao, Jun'
'Long, Sihui'

_publ_section_title
;
 Ethyl 4-oxo-1,4-dihydropyridine-3-carboxylate
;
_journal_coeditor_code PK4034
_journal_issue 6
_journal_name_full IUCrData
_journal_paper_doi 10.1107/S2414314621005551
_journal_volume 6
_journal_year 2021
_chemical_formula_iupac 'C8 H9 N O3'
_chemical_formula_moiety 'C8 H9 N O3'
_chemical_formula_sum 'C8 H9 N O3'
_chemical_formula_weight 167.16
_chemical_name_systematic
;
Ethyl 4-oxo-1,4-dihydropyridine-3-carboxylate
;
_space_group_crystal_system monoclinic
_space_group_IT_number 14
_space_group_name_Hall '-P 2ybc'
_space_group_name_H-M_alt 'P 1 21/c 1'
_atom_sites_solution_hydrogens mixed
_atom_sites_solution_primary direct
_audit_creation_method
;
Olex2 1.3-ac4
(compiled 2019.04.23 svn.r3594 for Rigaku Oxford Diffraction, GUI svn.r5739)
;
_cell_angle_alpha 90
_cell_angle_beta 91.500(4)
_cell_angle_gamma 90
_cell_formula_units_Z 4
_cell_length_a 6.4973(2)
_cell_length_b 11.5323(5)
_cell_length_c 11.2908(5)
_cell_measurement_reflns_used 3630
_cell_measurement_temperature 293(2)
_cell_measurement_theta_max 76.4090
_cell_measurement_theta_min 6.8360
_cell_volume 845.72(6)
_computing_cell_refinement
;
CrysAlisPro (Rigaku OD, 2020)
;
_computing_data_collection
;
CrysAlisPro (Rigaku OD, 2020)
;
_computing_data_reduction
;
CrysAlisPro (Rigaku OD, 2020)
;
_computing_molecular_graphics
;
<i>Mercury</i> (Macrae <i>et al.</i>,  2020)
;
_computing_publication_material
;
<i>OLEX2</i> (Dolomanov <i>et al.</i>,  2009)
;
_computing_structure_refinement
;
ShelXL (Sheldrick, 2015)
;
_computing_structure_solution
;
ShelXS (Sheldrick, 2008)
;
_diffrn_ambient_temperature 293(2)
_diffrn_detector 'Hybrid Pixel Array Detector'
_diffrn_detector_area_resol_mean 10.0000
_diffrn_measured_fraction_theta_full 0.988
_diffrn_measured_fraction_theta_max 0.942
_diffrn_measurement_device 'four-circle diffractometer'
_diffrn_measurement_device_type 'Rigaku Oxford Diffraction, Synergy Custom system, HyPix'
_diffrn_measurement_method '\w scans'
_diffrn_radiation_monochromator mirror
_diffrn_radiation_probe x-ray
_diffrn_radiation_type 'Cu K\a'
_diffrn_radiation_wavelength 1.54184
_diffrn_reflns_av_R_equivalents 0.0219
_diffrn_reflns_av_unetI/netI 0.0197
_diffrn_reflns_limit_h_max 7
_diffrn_reflns_limit_h_min -8
_diffrn_reflns_limit_k_max 5
_diffrn_reflns_limit_k_min -14
_diffrn_reflns_limit_l_max 14
_diffrn_reflns_limit_l_min -13
_diffrn_reflns_number 5379
_diffrn_reflns_theta_full 67.684
_diffrn_reflns_theta_max 77.381
_diffrn_reflns_theta_min 6.817
_diffrn_source 'Rotating-anode X-ray tube'
_exptl_absorpt_coefficient_mu 0.856
_exptl_absorpt_correction_T_max 1.00000
_exptl_absorpt_correction_T_min 0.31117
_exptl_absorpt_correction_type multi-scan
_exptl_absorpt_process_details
;
(CrysAlisPro; Rigaku OD, 2020)
;
_exptl_crystal_colour 'clear light colourless'
_exptl_crystal_density_diffrn 1.313
_exptl_crystal_description needle
_exptl_crystal_F_000 352
_exptl_crystal_size_max 0.07
_exptl_crystal_size_mid 0.03
_exptl_crystal_size_min 0.02
_refine_diff_density_max 0.211
_refine_diff_density_min -0.217
_refine_ls_extinction_method none
_refine_ls_goodness_of_fit_ref 1.108
_refine_ls_hydrogen_treatment mixed
_refine_ls_matrix_type full
_refine_ls_number_parameters 114
_refine_ls_number_reflns 1693
_refine_ls_number_restraints 0
_refine_ls_restrained_S_all 1.108
_refine_ls_R_factor_all 0.0512
_refine_ls_R_factor_gt 0.0464
_refine_ls_shift/su_max 0.000
_refine_ls_shift/su_mean 0.000
_refine_ls_structure_factor_coef Fsqd
_refine_ls_weighting_details 'w=1/[\s^2^(Fo^2^)+(0.0674P)^2^+0.1472P] where P=(Fo^2^+2Fc^2^)/3'
_refine_ls_weighting_scheme calc
_refine_ls_wR_factor_gt 0.1249
_refine_ls_wR_factor_ref 0.1292
_reflns_number_gt 1456
_reflns_number_total 1693
_reflns_threshold_expression 'I > 2\s(I)'
_cod_data_source_file pk4034sup1.cif
_cod_data_source_block I
_cod_database_code 1563167
_shelx_space_group_comment
;
The symmetry employed for this shelxl refinement is uniquely defined
by the following loop, which should always be used as a source of
symmetry information in preference to the above space-group names.
They are only intended as comments.
;
_shelx_estimated_absorpt_t_min 0.943
_shelx_estimated_absorpt_t_max 0.983

loop_
_space_group_symop_operation_xyz
'x, y, z'
'-x, y+1/2, -z+1/2'
'-x, -y, -z'
'x, -y-1/2, z-1/2'

loop_
_atom_site_type_symbol
_atom_site_label
_atom_site_fract_x
_atom_site_fract_y
_atom_site_fract_z
_atom_site_U_iso_or_equiv
_atom_site_adp_type
_atom_site_calc_flag
_atom_site_occupancy
_atom_site_disorder_assembly
_atom_site_disorder_group
O O1 0.52166(14) 0.40585(10) 0.20366(11) 0.0600(4) Uani d 1 . .
O O2 0.57531(15) 0.62403(10) 0.09977(11) 0.0584(4) Uani d 1 . .
O O3 0.28325(16) 0.71651(9) 0.05152(11) 0.0555(3) Uani d 1 . .
N N1 -0.08871(17) 0.47182(12) 0.17157(11) 0.0471(3) Uani d 1 . .
C C1 0.25305(18) 0.53513(12) 0.14051(12) 0.0388(3) Uani d 1 . .
C C2 0.33512(19) 0.42840(13) 0.19022(13) 0.0436(4) Uani d 1 . .
C C3 0.1821(2) 0.34638(14) 0.22568(15) 0.0538(4) Uani d 1 . .
H H3 0.224295 0.274979 0.255937 0.065 Uiso calc 1 . .
C C4 -0.0203(2) 0.36993(15) 0.21635(15) 0.0517(4) Uani d 1 . .
H H4 -0.114786 0.315080 0.241186 0.062 Uiso calc 1 . .
C C5 0.04315(19) 0.55121(13) 0.13385(13) 0.0421(3) Uani d 1 . .
H H5 -0.008399 0.619967 0.101877 0.051 Uiso calc 1 . .
C C6 0.3901(2) 0.62675(12) 0.09660(13) 0.0421(3) Uani d 1 . .
C C7 0.3996(3) 0.81144(16) 0.00264(19) 0.0663(5) Uani d 1 . .
H H7A 0.470155 0.786241 -0.067519 0.080 Uiso calc 1 . .
H H7B 0.501453 0.839160 0.060290 0.080 Uiso calc 1 . .
C C8 0.2495(4) 0.90531(19) -0.0281(2) 0.0899(7) Uani d 1 . .
H H8A 0.317924 0.965688 -0.070384 0.135 Uiso calc 1 . .
H H8B 0.194250 0.936516 0.043203 0.135 Uiso calc 1 . .
H H8C 0.139659 0.874119 -0.076909 0.135 Uiso calc 1 . .
H H1 -0.224(3) 0.4880(17) 0.1645(17) 0.071(6) Uiso d 1 . .

loop_
_atom_site_aniso_label
_atom_site_aniso_U_11
_atom_site_aniso_U_22
_atom_site_aniso_U_33
_atom_site_aniso_U_12
_atom_site_aniso_U_13
_atom_site_aniso_U_23
O1 0.0234(5) 0.0609(7) 0.0956(9) 0.0027(4) 0.0007(5) 0.0191(6)
O2 0.0296(5) 0.0541(7) 0.0918(9) -0.0041(4) 0.0038(5) 0.0110(6)
O3 0.0411(6) 0.0456(6) 0.0799(8) 0.0017(4) 0.0029(5) 0.0130(5)
N1 0.0211(5) 0.0596(8) 0.0608(7) -0.0002(5) 0.0018(5) 0.0002(6)
C1 0.0255(6) 0.0448(8) 0.0460(7) 0.0000(5) 0.0022(5) -0.0028(6)
C2 0.0241(6) 0.0512(8) 0.0555(8) -0.0001(5) 0.0018(5) 0.0018(6)
C3 0.0321(7) 0.0519(9) 0.0774(11) -0.0012(6) 0.0020(7) 0.0147(8)
C4 0.0288(7) 0.0588(9) 0.0678(10) -0.0075(6) 0.0045(6) 0.0075(7)
C5 0.0279(6) 0.0467(8) 0.0517(8) 0.0028(5) 0.0006(5) -0.0024(6)
C6 0.0307(6) 0.0423(7) 0.0532(8) 0.0010(5) 0.0016(5) -0.0022(6)
C7 0.0674(11) 0.0478(9) 0.0842(12) -0.0088(8) 0.0079(9) 0.0110(8)
C8 0.1063(19) 0.0616(13) 0.1014(17) 0.0040(11) -0.0053(14) 0.0288(11)

loop_
_atom_type_symbol
_atom_type_description
_atom_type_scat_dispersion_real
_atom_type_scat_dispersion_imag
_atom_type_scat_source
C C 0.0181 0.0091 'International Tables Vol C Tables 4.2.6.8 and 6.1.1.4'
H H 0.0000 0.0000 'International Tables Vol C Tables 4.2.6.8 and 6.1.1.4'
N N 0.0311 0.0180 'International Tables Vol C Tables 4.2.6.8 and 6.1.1.4'
O O 0.0492 0.0322 'International Tables Vol C Tables 4.2.6.8 and 6.1.1.4'

loop_
_geom_angle_atom_site_label_1
_geom_angle_atom_site_label_2
_geom_angle_atom_site_label_3
_geom_angle_site_symmetry_1
_geom_angle_site_symmetry_3
_geom_angle
_geom_angle_publ_flag
C6 O3 C7 . . 117.28(12) ?
C5 N1 C4 . . 120.66(12) ?
C2 C1 C6 . . 121.28(11) ?
C5 C1 C2 . . 119.33(12) ?
C5 C1 C6 . . 119.40(12) ?
O1 C2 C1 . . 124.89(13) ?
O1 C2 C3 . . 120.46(14) ?
C3 C2 C1 . . 114.65(12) ?
C4 C3 C2 . . 121.85(15) ?
C3 C4 N1 . . 121.15(14) ?
N1 C5 C1 . . 122.33(13) ?
O2 C6 O3 . . 122.66(13) ?
O2 C6 C1 . . 125.66(13) ?
O3 C6 C1 . . 111.68(11) ?
O3 C7 C8 . . 107.00(16) ?

loop_
_geom_bond_atom_site_label_1
_geom_bond_atom_site_label_2
_geom_bond_site_symmetry_2
_geom_bond_distance
_geom_bond_publ_flag
O1 C2 . 1.2450(16) ?
O2 C6 . 1.2032(16) ?
O3 C6 . 1.3395(17) ?
O3 C7 . 1.448(2) ?
N1 C4 . 1.350(2) ?
N1 C5 . 1.3314(19) ?
C1 C2 . 1.449(2) ?
C1 C5 . 1.3765(17) ?
C1 C6 . 1.4760(19) ?
C2 C3 . 1.437(2) ?
C3 C4 . 1.344(2) ?
C7 C8 . 1.492(3) ?

loop_
_geom_hbond_atom_site_label_D
_geom_hbond_atom_site_label_H
_geom_hbond_atom_site_label_A
_geom_hbond_site_symmetry_A
_geom_hbond_distance_DH
_geom_hbond_distance_HA
_geom_hbond_distance_DA
_geom_hbond_angle_DHA
_geom_hbond_publ_flag
N1 H1 O1 1_455 0.90(2) 1.96(2) 2.6771(15) 134.9(17) yes
N1 H1 O2 1_455 0.90(2) 2.15(2) 2.9002(17) 139.6(17) yes

_cod_database_fobs_code 1563167
